data_9005286
loop_
_publ_author_name
'Rastsvetaeva, R. K.'
'Pushcharovsky, D. Y.'
'Pekov, I. V.'

_publ_section_title
;
 Crystal structure of shomiokite-(Y), Na3Y(CO3)3*3H2O
;
_journal_name_full 'European Journal of Mineralogy'
_journal_page_first 1249
_journal_page_last 1255
_journal_volume 8
_journal_year 1996
_chemical_formula_sum 'C3 H6 Na3 O12 Y'
_chemical_name_mineral Shomiokite-(Y)
_space_group_IT_number 33
_symmetry_space_group_name_Hall 'P 2c -2n'
_symmetry_space_group_name_H-M 'P n a 21'
_cell_angle_alpha 90
_cell_angle_beta 90
_cell_angle_gamma 90
_cell_formula_units_Z 4
_cell_length_a 17.358
_cell_length_b 10.034
_cell_length_c 5.946
_cell_volume 1035.616
_database_code_amcsd 0006632
_exptl_crystal_density_diffrn 2.514
_cod_original_formula_sum 'Na3 Y C3 O12 H6'
_cod_database_code 9005286

loop_
_space_group_symop_operation_xyz
x,y,z
1/2+x,1/2-y,z
1/2-x,1/2+y,1/2+z
-x,-y,1/2+z

loop_
_atom_site_label
_atom_site_fract_x
_atom_site_fract_y
_atom_site_fract_z
_atom_site_U_iso_or_equiv
_atom_site_type_symbol
_atom_site_attached_hydrogens
Na1 0.45270 0.37400 0.91460 0.02540 Na 0
Na2 0.36230 0.13930 0.40700 0.02920 Na 0
Na3 0.08120 0.48400 0.41350 0.02540 Na 0
Y 0.16180 0.17810 0.69930 0.01310 Y 0
C1 0.39990 0.44770 0.41100 0.01780 C 0
C2 0.30580 0.19220 0.91200 0.02030 C 0
C3 0.07860 0.38110 0.91900 0.01780 C 0
O1 0.24650 0.26860 0.96800 0.02280 O 0
O2 0.04590 0.47060 0.03400 0.02160 O 0
O3 0.06900 0.25210 0.95700 0.02160 O 0
O4 0.12540 0.40760 0.75800 0.02410 O 0
O5 0.16720 0.00420 0.96300 0.02160 O 0
O6 0.29690 0.11600 0.74400 0.02790 O 0
O7 0.36860 0.19920 0.02500 0.02660 O 0
O8 0.42240 0.34560 0.52200 0.02280 O 0
O9 0.43760 0.49880 0.24900 0.02280 O 0
Ow1 0.06530 0.22000 0.41100 0.02660 O 0
Ow2 0.22530 0.30800 0.40900 0.03680 O 0
Ow3 0.19270 0.01690 0.40600 0.03550 O 0
H1 0.02000 0.17000 0.46000 0.03800 H 0
H2 0.06000 0.22000 0.26000 0.03800 H 0
H3 0.22000 0.31000 0.25000 0.03800 H 0
H4 0.29000 0.35000 0.37000 0.03800 H 0
H5 0.18000 0.04000 0.21000 0.03800 H 0
H6 0.24000 -0.02000 0.42000 0.03800 H 0

loop_
_cod_changelog_entry_id
_cod_changelog_entry_author
_cod_changelog_entry_date
_cod_changelog_entry_text
1
;cod-tools version 3.8.0
Id: cif_guess_AMCSD_atom_types 9581 2023-05-17 12:35:41Z saulius
;
2023-05-18T08:41:26+03:00
;Derived atom types and hydrogen counts
from atom names that follow the AMCSD naming convention
(Wat == water, O-H == hydroxyl).
;

loop_
_cod_related_entry_id
_cod_related_entry_database
_cod_related_entry_code
1 AMCSD 0006632
